data_7708877
loop_
_publ_author_name
'Zhang, Han'
'Liu, Chunmei'
'Yin, Guojie'
'Du, Chenxia'
'Zhang, Bin'

_publ_section_title
;
 Efficiently luminescent heteroleptic neutral platinum(II) complexes based
 on N^O and N^P benzimidazole ligands.
;
_journal_name_full 'Dalton transactions (Cambridge, England : 2003)'
_journal_paper_doi 10.1039/d1dt02720d
_journal_year 2021
_chemical_formula_moiety 'C39 H28 N3 O P Pt S, 0.5(H2 O)'
_chemical_formula_sum 'C39 H29 N3 O1.5 P Pt S'
_chemical_formula_weight 821.77
_space_group_crystal_system monoclinic
_space_group_IT_number 15
_space_group_name_Hall '-C 2yc'
_space_group_name_H-M_alt 'C 1 2/c 1'
_atom_sites_solution_hydrogens mixed
_audit_creation_date 2021-06-25
_audit_creation_method
;
Olex2 1.2
(compiled 2018.05.29 svn.r3508 for OlexSys, GUI svn.r5506)
;
_audit_update_record
;
2021-08-03 deposited with the CCDC.	2021-11-03 downloaded from the CCDC.
;
_cell_angle_alpha 90
_cell_angle_beta 109.508(2)
_cell_angle_gamma 90
_cell_formula_units_Z 8
_cell_length_a 38.3206(9)
_cell_length_b 7.5249(2)
_cell_length_c 23.6650(5)
_cell_measurement_reflns_used 16967
_cell_measurement_temperature 291(2)
_cell_measurement_theta_max 72.9800
_cell_measurement_theta_min 3.1530
_cell_volume 6432.3(3)
_computing_molecular_graphics 'Olex2 (Dolomanov et al., 2009)'
_computing_publication_material 'Olex2 (Dolomanov et al., 2009)'
_computing_structure_refinement 'ShelXL (Sheldrick, 2015)'
_diffrn_ambient_temperature 291.15
_diffrn_measured_fraction_theta_full 0.992
_diffrn_measured_fraction_theta_max 0.992
_diffrn_measurement_device 'four-circle diffractometer'
_diffrn_measurement_device_type 'XtaLAB AFC12 (RINC): Kappa single'
_diffrn_measurement_method '\w scans'
_diffrn_radiation_type CuK\a
_diffrn_radiation_wavelength 1.54178
_diffrn_reflns_av_R_equivalents 0.0310
_diffrn_reflns_av_unetI/netI 0.0395
_diffrn_reflns_Laue_measured_fraction_full 0.992
_diffrn_reflns_Laue_measured_fraction_max 0.992
_diffrn_reflns_limit_h_max 44
_diffrn_reflns_limit_h_min -42
_diffrn_reflns_limit_k_max 5
_diffrn_reflns_limit_k_min -8
_diffrn_reflns_limit_l_max 22
_diffrn_reflns_limit_l_min -27
_diffrn_reflns_number 11550
_diffrn_reflns_point_group_measured_fraction_full 0.992
_diffrn_reflns_point_group_measured_fraction_max 0.992
_diffrn_reflns_theta_full 65.079
_diffrn_reflns_theta_max 65.079
_diffrn_reflns_theta_min 3.963
_exptl_absorpt_coefficient_mu 9.546
_exptl_absorpt_correction_T_max 1.00000
_exptl_absorpt_correction_T_min 0.65247
_exptl_absorpt_correction_type multi-scan
_exptl_absorpt_process_details
;
CrysAlisPro 1.171.39.27b (Rigaku Oxford Diffraction, 2015)
Empirical absorption correction using spherical harmonics,
 implemented in SCALE3 ABSPACK scaling algorithm.
;
_exptl_crystal_colour yellow
_exptl_crystal_density_diffrn 1.697
_exptl_crystal_description prism
_exptl_crystal_F_000 3240
_exptl_crystal_size_max 0.2
_exptl_crystal_size_mid 0.19
_exptl_crystal_size_min 0.17
_refine_diff_density_max 1.665
_refine_diff_density_min -0.842
_refine_diff_density_rms 0.129
_refine_ls_extinction_method none
_refine_ls_goodness_of_fit_ref 1.082
_refine_ls_hydrogen_treatment constr
_refine_ls_matrix_type full
_refine_ls_number_parameters 421
_refine_ls_number_reflns 5432
_refine_ls_number_restraints 0
_refine_ls_restrained_S_all 1.082
_refine_ls_R_factor_all 0.0413
_refine_ls_R_factor_gt 0.0369
_refine_ls_shift/su_max 0.001
_refine_ls_shift/su_mean 0.000
_refine_ls_structure_factor_coef Fsqd
_refine_ls_weighting_details 'w=1/[\s^2^(Fo^2^)+(0.0589P)^2^+4.2005P] where P=(Fo^2^+2Fc^2^)/3'
_refine_ls_weighting_scheme calc
_refine_ls_wR_factor_gt 0.0956
_refine_ls_wR_factor_ref 0.0996
_reflns_Friedel_coverage 0.000
_reflns_number_gt 4869
_reflns_number_total 5432
_reflns_threshold_expression 'I > 2\s(I)'
_cod_data_source_file d1dt02720d2.cif
_cod_data_source_block btooch3hy
_cod_original_formula_sum 'C39 H29 N3 O1.50 P Pt S'
_cod_database_code 7708877
_shelx_shelxl_version_number 2014/7
_shelx_space_group_comment
;
The symmetry employed for this shelxl refinement is uniquely defined
by the following loop, which should always be used as a source of
symmetry information in preference to the above space-group names.
They are only intended as comments.
;
_shelx_estimated_absorpt_t_max 0.294
_shelx_estimated_absorpt_t_min 0.251
_olex2_refinement_description
;
1. Fixed Uiso
 At 1.2 times of:
  All C(H) groups
 At 1.5 times of:
  All C(H,H,H) groups, All O(H,H) groups
2. Others
 Fixed Sof: H2A(0.5) H2B(0.5)
3.a Riding coordinates:
 O2(H2A,H2B)
3.b Aromatic/amide H refined with riding coordinates:
 C2(H2), C3(H3), C4(H4), C5(H5), C9(H9), C10(H10), C11(H11), C12(H12),
 C15(H15), C16(H16), C17(H17), C18(H18), C22(H22), C23(H23), C24(H24), C29(H29),
  C30(H30), C31(H31), C32(H32), C33(H33), C35(H35), C36(H36), C37(H37),
 C38(H38), C39(H39)
3.c Idealised Me refined as rotating group:
 C27(H27A,H27B,H27C)
;
_olex2_submission_special_instructions 'No special instructions were received'

loop_
_space_group_symop_operation_xyz
'x, y, z'
'-x, y, -z+1/2'
'x+1/2, y+1/2, z'
'-x+1/2, y+1/2, -z+1/2'
'-x, -y, -z'
'x, -y, z-1/2'
'-x+1/2, -y+1/2, -z'
'x+1/2, -y+1/2, z-1/2'

loop_
_atom_site_label
_atom_site_type_symbol
_atom_site_fract_x
_atom_site_fract_y
_atom_site_fract_z
_atom_site_U_iso_or_equiv
_atom_site_adp_type
_atom_site_occupancy
_atom_site_site_symmetry_order
_atom_site_calc_flag
_atom_site_refinement_flags_posn
_atom_site_refinement_flags_adp
_atom_site_refinement_flags_occupancy
_atom_site_disorder_assembly
_atom_site_disorder_group
Pt1 Pt 0.35326(2) 0.55612(3) 0.34801(2) 0.03103(10) Uani 1 1 d . . . . .
S1 S 0.25592(4) 0.3736(2) 0.19086(6) 0.0492(4) Uani 1 1 d . . . . .
P1 P 0.38921(3) 0.68063(18) 0.43159(5) 0.0320(3) Uani 1 1 d . . . . .
O1 O 0.36314(14) 0.1817(6) 0.2958(2) 0.0655(12) Uani 1 1 d . . . . .
N1 N 0.31772(12) 0.4968(6) 0.26096(18) 0.0348(9) Uani 1 1 d . . . . .
N2 N 0.40156(12) 0.5225(7) 0.3271(2) 0.0375(10) Uani 1 1 d . . . . .
N3 N 0.44952(14) 0.5968(9) 0.2967(2) 0.0565(14) Uani 1 1 d . . . . .
C1 C 0.30562(14) 0.5252(7) 0.3642(2) 0.0335(11) Uani 1 1 d . . . . .
C2 C 0.29558(16) 0.5462(7) 0.4167(2) 0.0400(12) Uani 1 1 d . . . . .
H2 H 0.3121 0.6024 0.4500 0.048 Uiso 1 1 calc R . . . .
C3 C 0.26246(17) 0.4867(9) 0.4200(3) 0.0487(14) Uani 1 1 d . . . . .
H3 H 0.2573 0.5036 0.4554 0.058 Uiso 1 1 calc R . . . .
C4 C 0.23651(16) 0.4027(9) 0.3726(3) 0.0510(15) Uani 1 1 d . . . . .
H4 H 0.2143 0.3632 0.3759 0.061 Uiso 1 1 calc R . . . .
C5 C 0.24423(15) 0.3783(8) 0.3201(3) 0.0448(13) Uani 1 1 d . . . . .
H5 H 0.2273 0.3201 0.2879 0.054 Uiso 1 1 calc R . . . .
C6 C 0.27735(15) 0.4410(7) 0.3157(2) 0.0360(11) Uani 1 1 d . . . . .
C7 C 0.28552(15) 0.4367(7) 0.2601(2) 0.0361(11) Uani 1 1 d . . . . .
C8 C 0.28883(17) 0.4403(7) 0.1594(3) 0.0429(13) Uani 1 1 d . . . . .
C9 C 0.2867(2) 0.4386(9) 0.0995(3) 0.0567(17) Uani 1 1 d . . . . .
H9 H 0.2660 0.3930 0.0700 0.068 Uiso 1 1 calc R . . . .
C10 C 0.3157(2) 0.5050(11) 0.0849(3) 0.0623(18) Uani 1 1 d . . . . .
H10 H 0.3148 0.5034 0.0452 0.075 Uiso 1 1 calc R . . . .
C11 C 0.34657(19) 0.5752(9) 0.1286(3) 0.0551(16) Uani 1 1 d . . . . .
H11 H 0.3658 0.6216 0.1175 0.066 Uiso 1 1 calc R . . . .
C12 C 0.34916(16) 0.5774(8) 0.1885(2) 0.0415(12) Uani 1 1 d . . . . .
H12 H 0.3698 0.6255 0.2175 0.050 Uiso 1 1 calc R . . . .
C13 C 0.32036(15) 0.5064(8) 0.2040(2) 0.0375(11) Uani 1 1 d . . . . .
C14 C 0.42136(13) 0.8307(7) 0.4133(2) 0.0354(11) Uani 1 1 d . . . . .
C15 C 0.43197(17) 0.9819(9) 0.4492(3) 0.0512(15) Uani 1 1 d . . . . .
H15 H 0.4228 1.0016 0.4804 0.061 Uiso 1 1 calc R . . . .
C16 C 0.45665(19) 1.1052(10) 0.4377(4) 0.0639(18) Uani 1 1 d . . . . .
H16 H 0.4639 1.2054 0.4617 0.077 Uiso 1 1 calc R . . . .
C17 C 0.46982(19) 1.0778(10) 0.3916(3) 0.0610(18) Uani 1 1 d . . . . .
H17 H 0.4857 1.1602 0.3837 0.073 Uiso 1 1 calc R . . . .
C18 C 0.45960(16) 0.9284(9) 0.3569(3) 0.0515(15) Uani 1 1 d . . . . .
H18 H 0.4691 0.9102 0.3260 0.062 Uiso 1 1 calc R . . . .
C19 C 0.43548(13) 0.8031(8) 0.3664(2) 0.0401(12) Uani 1 1 d . . . . .
C20 C 0.42837(13) 0.6405(8) 0.3292(2) 0.0392(12) Uani 1 1 d . . . . .
C21 C 0.43588(19) 0.4352(10) 0.2717(3) 0.0593(19) Uani 1 1 d . . . . .
C22 C 0.4479(2) 0.3284(13) 0.2310(3) 0.082(2) Uani 1 1 d . . . . .
H22 H 0.4673 0.3616 0.2180 0.099 Uiso 1 1 calc R . . . .
C23 C 0.4288(3) 0.1781(15) 0.2133(4) 0.093(3) Uani 1 1 d . . . . .
H23 H 0.4348 0.1084 0.1853 0.112 Uiso 1 1 calc R . . . .
C24 C 0.4006(3) 0.1177(11) 0.2339(3) 0.081(3) Uani 1 1 d . . . . .
H24 H 0.3894 0.0080 0.2217 0.098 Uiso 1 1 calc R . . . .
C25 C 0.38919(18) 0.2251(9) 0.2733(3) 0.0538(15) Uani 1 1 d . . . . .
C26 C 0.40696(17) 0.3853(9) 0.2915(3) 0.0497(15) Uani 1 1 d . . . . .
C27 C 0.3393(3) 0.0358(11) 0.2695(4) 0.087(3) Uani 1 1 d . . . . .
H27A H 0.3345 0.0348 0.2270 0.131 Uiso 1 1 calc GR . . . .
H27B H 0.3164 0.0483 0.2773 0.131 Uiso 1 1 calc GR . . . .
H27C H 0.3511 -0.0735 0.2866 0.131 Uiso 1 1 calc GR . . . .
C28 C 0.41695(16) 0.5370(7) 0.4918(2) 0.0390(12) Uani 1 1 d . . . . .
C29 C 0.45310(19) 0.5755(9) 0.5256(3) 0.0615(18) Uani 1 1 d . . . . .
H29 H 0.4647 0.6739 0.5160 0.074 Uiso 1 1 calc R . . . .
C30 C 0.4719(2) 0.4703(11) 0.5728(4) 0.082(3) Uani 1 1 d . . . . .
H30 H 0.4966 0.4942 0.5942 0.099 Uiso 1 1 calc R . . . .
C31 C 0.4546(2) 0.3296(11) 0.5888(3) 0.076(2) Uani 1 1 d . . . . .
H31 H 0.4673 0.2624 0.6224 0.091 Uiso 1 1 calc R . . . .
C32 C 0.4182(2) 0.2860(9) 0.5554(3) 0.0605(17) Uani 1 1 d . . . . .
H32 H 0.4063 0.1902 0.5661 0.073 Uiso 1 1 calc R . . . .
C33 C 0.39999(17) 0.3901(8) 0.5056(3) 0.0472(13) Uani 1 1 d . . . . .
H33 H 0.3761 0.3599 0.4814 0.057 Uiso 1 1 calc R . . . .
C34 C 0.36471(14) 0.8257(7) 0.4675(2) 0.0371(11) Uani 1 1 d . . . . .
C35 C 0.36823(17) 0.8138(9) 0.5276(3) 0.0488(14) Uani 1 1 d . . . . .
H35 H 0.3849 0.7342 0.5525 0.059 Uiso 1 1 calc R . . . .
C36 C 0.3464(2) 0.9229(10) 0.5508(3) 0.065(2) Uani 1 1 d . . . . .
H36 H 0.3483 0.9144 0.5909 0.078 Uiso 1 1 calc R . . . .
C37 C 0.3224(2) 1.0414(9) 0.5140(4) 0.067(2) Uani 1 1 d . . . . .
H37 H 0.3078 1.1125 0.5293 0.080 Uiso 1 1 calc R . . . .
C38 C 0.31922(19) 1.0578(9) 0.4537(4) 0.0608(19) Uani 1 1 d . . . . .
H38 H 0.3032 1.1408 0.4292 0.073 Uiso 1 1 calc R . . . .
C39 C 0.34025(18) 0.9490(8) 0.4314(3) 0.0510(15) Uani 1 1 d . . . . .
H39 H 0.3381 0.9579 0.3912 0.061 Uiso 1 1 calc R . . . .
O2 O 0.5000 0.7889(14) 0.2500 0.111(3) Uani 1 2 d S T P . .
H2A H 0.4822 0.7305 0.2546 0.167 Uiso 0.5 1 d R . . . .
H2B H 0.5170 0.7123 0.2544 0.167 Uiso 0.5 1 d R . . . .

loop_
_atom_site_aniso_label
_atom_site_aniso_U_11
_atom_site_aniso_U_22
_atom_site_aniso_U_33
_atom_site_aniso_U_23
_atom_site_aniso_U_13
_atom_site_aniso_U_12
Pt1 0.03063(14) 0.03492(15) 0.02320(13) -0.00245(8) 0.00323(9) -0.00060(8)
S1 0.0477(8) 0.0580(9) 0.0323(6) -0.0086(6) 0.0005(6) -0.0147(7)
P1 0.0301(6) 0.0370(7) 0.0246(5) -0.0047(5) 0.0037(4) -0.0007(5)
O1 0.074(3) 0.049(3) 0.065(3) -0.014(2) 0.011(2) 0.000(2)
N1 0.035(2) 0.039(2) 0.027(2) -0.0040(19) 0.0057(17) 0.0016(19)
N2 0.033(2) 0.046(3) 0.031(2) -0.005(2) 0.0076(18) 0.0088(19)
N3 0.042(3) 0.087(4) 0.041(3) -0.016(3) 0.015(2) 0.010(3)
C1 0.037(3) 0.035(3) 0.028(2) 0.000(2) 0.009(2) -0.001(2)
C2 0.046(3) 0.045(3) 0.026(3) 0.000(2) 0.008(2) -0.004(2)
C3 0.052(3) 0.060(4) 0.038(3) 0.005(3) 0.020(3) -0.002(3)
C4 0.043(3) 0.064(4) 0.045(3) 0.006(3) 0.013(3) -0.012(3)
C5 0.038(3) 0.042(3) 0.047(3) 0.003(3) 0.004(2) -0.007(2)
C6 0.043(3) 0.033(3) 0.029(3) 0.004(2) 0.008(2) -0.005(2)
C7 0.037(3) 0.033(3) 0.031(3) -0.003(2) 0.002(2) -0.001(2)
C8 0.048(3) 0.042(3) 0.032(3) -0.005(2) 0.004(2) 0.001(2)
C9 0.068(4) 0.065(4) 0.030(3) -0.005(3) 0.007(3) 0.005(3)
C10 0.077(5) 0.075(5) 0.032(3) -0.004(3) 0.014(3) 0.013(4)
C11 0.059(4) 0.069(4) 0.042(3) 0.005(3) 0.023(3) 0.012(3)
C12 0.040(3) 0.051(3) 0.033(3) 0.005(2) 0.011(2) 0.007(2)
C13 0.040(3) 0.038(3) 0.031(3) 0.000(2) 0.007(2) 0.009(2)
C14 0.033(2) 0.037(3) 0.033(2) -0.003(2) 0.008(2) -0.001(2)
C15 0.049(3) 0.052(4) 0.053(4) -0.020(3) 0.018(3) -0.007(3)
C16 0.059(4) 0.049(4) 0.087(5) -0.014(4) 0.029(4) -0.017(3)
C17 0.049(4) 0.062(4) 0.072(5) 0.003(4) 0.021(3) -0.018(3)
C18 0.039(3) 0.068(4) 0.051(3) 0.002(3) 0.020(3) -0.003(3)
C19 0.028(2) 0.050(3) 0.036(3) -0.004(2) 0.003(2) 0.007(2)
C20 0.027(2) 0.055(3) 0.033(3) -0.003(2) 0.007(2) 0.005(2)
C21 0.048(3) 0.082(5) 0.043(3) -0.014(3) 0.008(3) 0.023(3)
C22 0.079(5) 0.095(6) 0.060(4) -0.030(5) 0.005(4) 0.007(5)
C23 0.084(6) 0.121(8) 0.075(5) -0.034(6) 0.028(5) 0.029(6)
C24 0.097(6) 0.058(5) 0.060(4) -0.027(4) -0.012(4) 0.022(4)
C25 0.057(4) 0.051(4) 0.047(3) -0.002(3) 0.010(3) 0.012(3)
C26 0.050(3) 0.051(4) 0.037(3) -0.012(3) -0.001(2) 0.016(3)
C27 0.104(7) 0.065(5) 0.085(6) -0.006(4) 0.020(5) -0.026(5)
C28 0.042(3) 0.039(3) 0.029(3) -0.004(2) 0.002(2) 0.001(2)
C29 0.050(4) 0.057(4) 0.059(4) 0.000(3) -0.006(3) -0.009(3)
C30 0.059(5) 0.067(5) 0.082(6) 0.005(4) -0.027(4) 0.004(4)
C31 0.089(5) 0.064(5) 0.051(4) 0.005(4) -0.008(4) 0.026(4)
C32 0.079(5) 0.050(4) 0.057(4) 0.012(3) 0.028(3) 0.015(3)
C33 0.049(3) 0.044(3) 0.044(3) -0.004(3) 0.009(3) -0.001(3)
C34 0.037(3) 0.038(3) 0.036(3) -0.009(2) 0.012(2) -0.005(2)
C35 0.054(3) 0.054(4) 0.040(3) -0.006(3) 0.018(3) -0.004(3)
C36 0.085(5) 0.067(5) 0.059(4) -0.022(4) 0.045(4) -0.010(4)
C37 0.070(5) 0.057(4) 0.090(6) -0.021(4) 0.049(4) -0.002(3)
C38 0.050(4) 0.046(4) 0.089(5) -0.003(3) 0.027(4) 0.007(3)
C39 0.051(3) 0.051(4) 0.049(3) 0.000(3) 0.015(3) 0.009(3)
O2 0.126(7) 0.112(8) 0.135(8) 0.000 0.095(7) 0.000

loop_
_atom_type_symbol
_atom_type_description
_atom_type_scat_dispersion_real
_atom_type_scat_dispersion_imag
_atom_type_scat_source
C C 0.0181 0.0091 'International Tables Vol C Tables 4.2.6.8 and 6.1.1.4'
H H 0.0000 0.0000 'International Tables Vol C Tables 4.2.6.8 and 6.1.1.4'
N N 0.0311 0.0180 'International Tables Vol C Tables 4.2.6.8 and 6.1.1.4'
O O 0.0492 0.0322 'International Tables Vol C Tables 4.2.6.8 and 6.1.1.4'
P P 0.2955 0.4335 'International Tables Vol C Tables 4.2.6.8 and 6.1.1.4'
Pt Pt -4.5932 6.9264 'International Tables Vol C Tables 4.2.6.8 and 6.1.1.4'
S S 0.3331 0.5567 'International Tables Vol C Tables 4.2.6.8 and 6.1.1.4'

loop_
_geom_angle_atom_site_label_1
_geom_angle_atom_site_label_2
_geom_angle_atom_site_label_3
_geom_angle
_geom_angle_site_symmetry_1
_geom_angle_site_symmetry_3
_geom_angle_publ_flag
N1 Pt1 P1 166.99(14) . . ?
N2 Pt1 P1 85.75(13) . . ?
N2 Pt1 N1 94.48(17) . . ?
C1 Pt1 P1 102.37(15) . . ?
C1 Pt1 N1 80.15(19) . . ?
C1 Pt1 N2 166.1(2) . . ?
C7 S1 C8 89.2(3) . . ?
C14 P1 Pt1 108.61(16) . . ?
C28 P1 Pt1 118.42(18) . . ?
C28 P1 C14 106.8(2) . . ?
C28 P1 C34 104.3(2) . . ?
C34 P1 Pt1 114.01(17) . . ?
C34 P1 C14 103.5(2) . . ?
C25 O1 C27 118.2(6) . . ?
C7 N1 Pt1 112.8(3) . . ?
C7 N1 C13 112.2(4) . . ?
C13 N1 Pt1 135.0(4) . . ?
C20 N2 Pt1 129.7(4) . . ?
C20 N2 C26 104.2(5) . . ?
C26 N2 Pt1 123.9(4) . . ?
C20 N3 C21 104.5(6) . . ?
C2 C1 Pt1 133.0(4) . . ?
C2 C1 C6 113.2(5) . . ?
C6 C1 Pt1 113.0(4) . . ?
C1 C2 H2 118.8 . . ?
C3 C2 C1 122.4(5) . . ?
C3 C2 H2 118.8 . . ?
C2 C3 H3 118.9 . . ?
C2 C3 C4 122.2(6) . . ?
C4 C3 H3 118.9 . . ?
C3 C4 H4 120.7 . . ?
C3 C4 C5 118.6(5) . . ?
C5 C4 H4 120.7 . . ?
C4 C5 H5 120.1 . . ?
C4 C5 C6 119.9(5) . . ?
C6 C5 H5 120.1 . . ?
C1 C6 C7 113.7(5) . . ?
C5 C6 C1 123.5(5) . . ?
C5 C6 C7 122.7(5) . . ?
N1 C7 S1 115.4(4) . . ?
N1 C7 C6 117.8(5) . . ?
C6 C7 S1 126.7(4) . . ?
C9 C8 S1 129.0(5) . . ?
C9 C8 C13 120.8(6) . . ?
C13 C8 S1 110.2(4) . . ?
C8 C9 H9 120.7 . . ?
C10 C9 C8 118.6(6) . . ?
C10 C9 H9 120.7 . . ?
C9 C10 H10 119.5 . . ?
C9 C10 C11 121.0(6) . . ?
C11 C10 H10 119.5 . . ?
C10 C11 H11 119.4 . . ?
C12 C11 C10 121.2(6) . . ?
C12 C11 H11 119.4 . . ?
C11 C12 H12 120.8 . . ?
C13 C12 C11 118.4(6) . . ?
C13 C12 H12 120.8 . . ?
N1 C13 C8 112.9(5) . . ?
C12 C13 N1 127.0(5) . . ?
C12 C13 C8 120.0(5) . . ?
C15 C14 P1 116.3(4) . . ?
C15 C14 C19 119.3(5) . . ?
C19 C14 P1 124.4(4) . . ?
C14 C15 H15 120.1 . . ?
C14 C15 C16 119.7(6) . . ?
C16 C15 H15 120.1 . . ?
C15 C16 H16 119.8 . . ?
C17 C16 C15 120.4(7) . . ?
C17 C16 H16 119.8 . . ?
C16 C17 H17 120.1 . . ?
C16 C17 C18 119.7(6) . . ?
C18 C17 H17 120.1 . . ?
C17 C18 H18 118.9 . . ?
C17 C18 C19 122.2(6) . . ?
C19 C18 H18 118.9 . . ?
C14 C19 C20 123.4(5) . . ?
C18 C19 C14 118.7(5) . . ?
C18 C19 C20 117.7(5) . . ?
N2 C20 C19 123.6(5) . . ?
N3 C20 N2 114.8(5) . . ?
N3 C20 C19 121.4(5) . . ?
N3 C21 C22 128.3(7) . . ?
N3 C21 C26 108.9(5) . . ?
C26 C21 C22 122.8(7) . . ?
C21 C22 H22 122.6 . . ?
C23 C22 C21 114.8(9) . . ?
C23 C22 H22 122.6 . . ?
C22 C23 H23 117.6 . . ?
C22 C23 C24 124.7(8) . . ?
C24 C23 H23 117.6 . . ?
C23 C24 H24 120.3 . . ?
C23 C24 C25 119.3(8) . . ?
C25 C24 H24 120.3 . . ?
O1 C25 C24 124.6(7) . . ?
O1 C25 C26 116.9(6) . . ?
C26 C25 C24 118.5(7) . . ?
C21 C26 N2 107.5(6) . . ?
C25 C26 N2 132.7(6) . . ?
C25 C26 C21 119.8(6) . . ?
O1 C27 H27A 109.5 . . ?
O1 C27 H27B 109.5 . . ?
O1 C27 H27C 109.5 . . ?
H27A C27 H27B 109.5 . . ?
H27A C27 H27C 109.5 . . ?
H27B C27 H27C 109.5 . . ?
C29 C28 P1 122.6(5) . . ?
C33 C28 P1 117.6(4) . . ?
C33 C28 C29 119.6(6) . . ?
C28 C29 H29 119.8 . . ?
C30 C29 C28 120.4(7) . . ?
C30 C29 H29 119.8 . . ?
C29 C30 H30 119.8 . . ?
C29 C30 C31 120.3(7) . . ?
C31 C30 H30 119.8 . . ?
C30 C31 H31 119.7 . . ?
C30 C31 C32 120.7(7) . . ?
C32 C31 H31 119.7 . . ?
C31 C32 H32 121.0 . . ?
C33 C32 C31 118.1(7) . . ?
C33 C32 H32 121.0 . . ?
C28 C33 C32 120.7(6) . . ?
C28 C33 H33 119.7 . . ?
C32 C33 H33 119.7 . . ?
C35 C34 P1 123.4(5) . . ?
C35 C34 C39 119.1(5) . . ?
C39 C34 P1 117.4(4) . . ?
C34 C35 H35 120.2 . . ?
C34 C35 C36 119.7(6) . . ?
C36 C35 H35 120.2 . . ?
C35 C36 H36 120.2 . . ?
C37 C36 C35 119.6(7) . . ?
C37 C36 H36 120.2 . . ?
C36 C37 H37 119.4 . . ?
C36 C37 C38 121.2(6) . . ?
C38 C37 H37 119.4 . . ?
C37 C38 H38 120.7 . . ?
C39 C38 C37 118.6(7) . . ?
C39 C38 H38 120.7 . . ?
C34 C39 H39 119.2 . . ?
C38 C39 C34 121.6(7) . . ?
C38 C39 H39 119.2 . . ?
H2A O2 H2B 104.5 . . ?

loop_
_geom_bond_atom_site_label_1
_geom_bond_atom_site_label_2
_geom_bond_distance
_geom_bond_site_symmetry_2
_geom_bond_publ_flag
Pt1 P1 2.2064(12) . ?
Pt1 N1 2.103(4) . ?
Pt1 N2 2.084(4) . ?
Pt1 C1 2.000(5) . ?
S1 C7 1.719(5) . ?
S1 C8 1.739(6) . ?
P1 C14 1.826(5) . ?
P1 C28 1.822(5) . ?
P1 C34 1.824(5) . ?
O1 C25 1.319(8) . ?
O1 C27 1.430(9) . ?
N1 C7 1.308(7) . ?
N1 C13 1.386(7) . ?
N2 C20 1.347(7) . ?
N2 C26 1.392(7) . ?
N3 C20 1.331(7) . ?
N3 C21 1.377(9) . ?
C1 C2 1.428(7) . ?
C1 C6 1.436(7) . ?
C2 H2 0.9300 . ?
C2 C3 1.372(8) . ?
C3 H3 0.9300 . ?
C3 C4 1.379(9) . ?
C4 H4 0.9300 . ?
C4 C5 1.381(8) . ?
C5 H5 0.9300 . ?
C5 C6 1.391(8) . ?
C6 C7 1.450(7) . ?
C8 C9 1.393(8) . ?
C8 C13 1.404(8) . ?
C9 H9 0.9300 . ?
C9 C10 1.363(11) . ?
C10 H10 0.9300 . ?
C10 C11 1.389(10) . ?
C11 H11 0.9300 . ?
C11 C12 1.387(8) . ?
C12 H12 0.9300 . ?
C12 C13 1.381(8) . ?
C14 C15 1.396(8) . ?
C14 C19 1.404(7) . ?
C15 H15 0.9300 . ?
C15 C16 1.414(9) . ?
C16 H16 0.9300 . ?
C16 C17 1.362(10) . ?
C17 H17 0.9300 . ?
C17 C18 1.370(9) . ?
C18 H18 0.9300 . ?
C18 C19 1.390(8) . ?
C19 C20 1.478(8) . ?
C21 C22 1.442(10) . ?
C21 C26 1.391(10) . ?
C22 H22 0.9300 . ?
C22 C23 1.334(13) . ?
C23 H23 0.9300 . ?
C23 C24 1.405(14) . ?
C24 H24 0.9300 . ?
C24 C25 1.409(10) . ?
C25 C26 1.380(9) . ?
C27 H27A 0.9600 . ?
C27 H27B 0.9600 . ?
C27 H27C 0.9600 . ?
C28 C29 1.379(8) . ?
C28 C33 1.376(9) . ?
C29 H29 0.9300 . ?
C29 C30 1.362(10) . ?
C30 H30 0.9300 . ?
C30 C31 1.368(12) . ?
C31 H31 0.9300 . ?
C31 C32 1.395(11) . ?
C32 H32 0.9300 . ?
C32 C33 1.392(9) . ?
C33 H33 0.9300 . ?
C34 C35 1.387(7) . ?
C34 C39 1.390(8) . ?
C35 H35 0.9300 . ?
C35 C36 1.407(9) . ?
C36 H36 0.9300 . ?
C36 C37 1.366(11) . ?
C37 H37 0.9300 . ?
C37 C38 1.396(11) . ?
C38 H38 0.9300 . ?
C38 C39 1.372(9) . ?
C39 H39 0.9300 . ?
O2 H2A 0.8500 . ?
O2 H2B 0.8497 . ?
